data_7250618
loop_
_publ_author_name
'Teixeira, Micha\"el'
'Baudron, St\'ephane A.'

_publ_section_title
;
 Impact of ligand functionalization on the structure of strontium MOFs
 prepared in a deep eutectic solvent
;
_journal_issue 32
_journal_name_full CrystEngComm
_journal_page_first 5421
_journal_page_last 5430
_journal_paper_doi 10.1039/D5CE00497G
_journal_volume 27
_journal_year 2025
_chemical_formula_sum 'C11 H10 N2 O5 Sr'
_chemical_formula_weight 337.83
_space_group_crystal_system monoclinic
_space_group_IT_number 14
_space_group_name_Hall '-P 2yn'
_space_group_name_H-M_alt 'P 1 21/n 1'
_atom_sites_solution_hydrogens geom
_audit_creation_method SHELXL-2018/3
_audit_update_record
;
2025-05-12 deposited with the CCDC.	2025-07-03 downloaded from the CCDC.
;
_cell_angle_alpha 90
_cell_angle_beta 90.527(7)
_cell_angle_gamma 90
_cell_formula_units_Z 4
_cell_length_a 9.899(2)
_cell_length_b 7.3502(15)
_cell_length_c 17.549(3)
_cell_measurement_reflns_used 419
_cell_measurement_temperature 120(2)
_cell_measurement_theta_max 20.47
_cell_measurement_theta_min 2.35
_cell_volume 1276.8(4)
_computing_cell_refinement 'Bruker SAINT'
_computing_data_collection 'Bruker APEX4'
_computing_data_reduction 'Bruker SAINT'
_computing_molecular_graphics 'Bruker SHELXTL'
_computing_publication_material 'Bruker SHELXTL'
_computing_structure_refinement 'SHELXL-2019/2(Sheldrick, 2019)'
_computing_structure_solution 'SHELXT 2018/2 (Sheldrick, 2018)'
_diffrn_ambient_temperature 120(2)
_diffrn_measured_fraction_theta_full 1.000
_diffrn_measured_fraction_theta_max 0.996
_diffrn_measurement_device_type 'Bruker PHOTON-III CPAD'
_diffrn_measurement_method '\f and \w shuterless scans'
_diffrn_radiation_source 'Mo-ImuS 3.0 microfocus tube'
_diffrn_radiation_type MoK\a
_diffrn_radiation_wavelength 0.71073
_diffrn_reflns_av_R_equivalents 0.0474
_diffrn_reflns_av_unetI/netI 0.0216
_diffrn_reflns_Laue_measured_fraction_full 1.000
_diffrn_reflns_Laue_measured_fraction_max 0.996
_diffrn_reflns_limit_h_max 13
_diffrn_reflns_limit_h_min -13
_diffrn_reflns_limit_k_max 9
_diffrn_reflns_limit_k_min -9
_diffrn_reflns_limit_l_max 23
_diffrn_reflns_limit_l_min -23
_diffrn_reflns_number 31661
_diffrn_reflns_point_group_measured_fraction_full 1.000
_diffrn_reflns_point_group_measured_fraction_max 0.996
_diffrn_reflns_theta_full 25.242
_diffrn_reflns_theta_max 28.072
_diffrn_reflns_theta_min 2.321
_exptl_absorpt_coefficient_mu 4.240
_exptl_absorpt_correction_T_max 0.7456
_exptl_absorpt_correction_T_min 0.6874
_exptl_absorpt_correction_type multi-scan
_exptl_absorpt_process_details
;
 SADABS 2016/2: Krause, L., Herbst-Irmer, R., Sheldrick G.M. & Stalke D.,
 J. Appl. Cryst. 48 (2015) 3-10
;
_exptl_crystal_colour colourless
_exptl_crystal_density_diffrn 1.757
_exptl_crystal_description block
_exptl_crystal_F_000 672
_exptl_crystal_size_max 0.060
_exptl_crystal_size_mid 0.050
_exptl_crystal_size_min 0.040
_refine_diff_density_max 0.447
_refine_diff_density_min -0.335
_refine_diff_density_rms 0.071
_refine_ls_extinction_method none
_refine_ls_goodness_of_fit_ref 1.041
_refine_ls_hydrogen_treatment constr
_refine_ls_matrix_type full
_refine_ls_number_parameters 172
_refine_ls_number_reflns 3100
_refine_ls_number_restraints 0
_refine_ls_restrained_S_all 1.041
_refine_ls_R_factor_all 0.0255
_refine_ls_R_factor_gt 0.0202
_refine_ls_shift/su_max 0.002
_refine_ls_shift/su_mean 0.000
_refine_ls_structure_factor_coef Fsqd
_refine_ls_weighting_details 'w=1/[\s^2^(Fo^2^)+(0.0160P)^2^+1.0565P] where P=(Fo^2^+2Fc^2^)/3'
_refine_ls_weighting_scheme calc
_refine_ls_wR_factor_gt 0.0427
_refine_ls_wR_factor_ref 0.0450
_reflns_Friedel_coverage 0.000
_reflns_number_gt 2792
_reflns_number_total 3100
_reflns_threshold_expression 'I > 2\s(I)'
_cod_data_source_file d5ce00497g2.cif
_cod_data_source_block SrMOF1
_cod_depositor_comments 'Adding full bibliography for 7250617--7250624.cif.'
_cod_original_cell_volume 1276.8(5)
_cod_original_sg_symbol_H-M 'P 21/n'
_cod_database_code 7250618
_shelx_shelxl_version_number 2018/3
_shelx_space_group_comment
;
The symmetry employed for this shelxl refinement is uniquely defined
by the following loop, which should always be used as a source of
symmetry information in preference to the above space-group names.
They are only intended as comments.
;
_shelx_estimated_absorpt_t_min 0.785
_shelx_estimated_absorpt_t_max 0.849

loop_
_space_group_symop_operation_xyz
'x, y, z'
'-x+1/2, y+1/2, -z+1/2'
'-x, -y, -z'
'x-1/2, -y-1/2, z-1/2'

loop_
_atom_site_label
_atom_site_type_symbol
_atom_site_fract_x
_atom_site_fract_y
_atom_site_fract_z
_atom_site_U_iso_or_equiv
_atom_site_adp_type
_atom_site_occupancy
_atom_site_site_symmetry_order
_atom_site_calc_flag
_atom_site_refinement_flags_posn
_atom_site_refinement_flags_adp
_atom_site_refinement_flags_occupancy
_atom_site_disorder_assembly
_atom_site_disorder_group
C1 C 0.92649(16) 0.2741(2) 0.12870(9) 0.0113(3) Uani 1 1 d . . . . .
C2 C 0.96352(17) 0.3916(2) 0.06175(9) 0.0115(3) Uani 1 1 d . . . . .
C3 C 0.96472(18) 0.5809(2) 0.06882(10) 0.0141(3) Uani 1 1 d . . . . .
H3 H 0.940874 0.636018 0.115782 0.017 Uiso 1 1 calc R U . . .
C4 C 1.00074(18) 0.6887(2) 0.00724(10) 0.0144(3) Uani 1 1 d . . . . .
H4 H 1.001042 0.817424 0.012095 0.017 Uiso 1 1 calc R U . . .
C5 C 0.90158(18) 0.2662(2) 0.37828(9) 0.0131(3) Uani 1 1 d . . . . .
C6 C 0.95155(18) 0.3847(2) 0.44253(9) 0.0130(3) Uani 1 1 d . . . . .
C7 C 0.87517(18) 0.5339(2) 0.46569(10) 0.0160(3) Uani 1 1 d . . . . .
H7 H 0.789712 0.556848 0.442562 0.019 Uiso 1 1 calc R U . . .
C8 C 0.92355(19) 0.6489(2) 0.52238(10) 0.0169(4) Uani 1 1 d . . . . .
H8 H 0.871490 0.751139 0.537451 0.020 Uiso 1 1 calc R U . . .
C9 C 0.47404(17) 0.1940(2) 0.19777(9) 0.0130(3) Uani 1 1 d . . . . .
C10 C 0.26319(18) 0.2134(3) 0.13999(11) 0.0206(4) Uani 1 1 d . . . . .
H10A H 0.247137 0.188194 0.085236 0.025 Uiso 1 1 calc R U . . .
H10B H 0.190378 0.293318 0.159013 0.025 Uiso 1 1 calc R U . . .
C11 C 0.27182(19) 0.0356(3) 0.18641(12) 0.0247(4) Uani 1 1 d . . . . .
H11A H 0.202102 0.031977 0.226472 0.030 Uiso 1 1 calc R U . . .
H11B H 0.261433 -0.072310 0.153118 0.030 Uiso 1 1 calc R U . . .
N1 N 0.39528(16) 0.2948(2) 0.15263(10) 0.0231(4) Uani 1 1 d . . . . .
H1 H 0.420437 0.399071 0.132659 0.028 Uiso 1 1 calc R U . . .
N2 N 0.40702(16) 0.0447(2) 0.21951(10) 0.0221(3) Uani 1 1 d . . . . .
H2 H 0.440889 -0.038461 0.250297 0.027 Uiso 1 1 calc R U . . .
O1 O 0.88182(12) 0.35343(16) 0.18823(6) 0.0138(2) Uani 1 1 d . . . . .
O2 O 0.94244(13) 0.10575(16) 0.12524(7) 0.0157(3) Uani 1 1 d . . . . .
O3 O 0.79151(12) 0.30947(16) 0.34587(6) 0.0128(2) Uani 1 1 d . . . . .
O4 O 0.97060(14) 0.13089(18) 0.35813(7) 0.0220(3) Uani 1 1 d . . . . .
O5 O 0.59278(12) 0.23240(16) 0.21767(7) 0.0151(2) Uani 1 1 d . . . . .
Sr1 Sr 0.69780(2) 0.53826(2) 0.25220(2) 0.00887(5) Uani 1 1 d . . . . .

loop_
_atom_site_aniso_label
_atom_site_aniso_U_11
_atom_site_aniso_U_22
_atom_site_aniso_U_33
_atom_site_aniso_U_23
_atom_site_aniso_U_13
_atom_site_aniso_U_12
C1 0.0081(7) 0.0132(8) 0.0126(7) 0.0001(6) -0.0010(6) -0.0008(6)
C2 0.0106(8) 0.0134(8) 0.0105(7) 0.0010(6) 0.0008(6) -0.0005(6)
C3 0.0176(9) 0.0123(8) 0.0125(8) -0.0020(6) 0.0034(6) 0.0004(6)
C4 0.0185(9) 0.0103(8) 0.0144(8) 0.0003(6) 0.0028(6) 0.0001(6)
C5 0.0180(9) 0.0107(8) 0.0106(7) 0.0009(6) -0.0019(6) -0.0008(6)
C6 0.0173(8) 0.0119(8) 0.0098(7) -0.0008(6) -0.0035(6) -0.0002(7)
C7 0.0171(8) 0.0162(8) 0.0146(8) -0.0025(7) -0.0055(6) 0.0037(7)
C8 0.0201(9) 0.0140(8) 0.0166(8) -0.0043(7) -0.0040(7) 0.0051(7)
C9 0.0143(8) 0.0114(8) 0.0133(8) -0.0033(6) -0.0005(6) 0.0011(6)
C10 0.0109(8) 0.0240(10) 0.0268(10) -0.0004(8) -0.0052(7) -0.0016(7)
C11 0.0151(9) 0.0284(10) 0.0305(10) 0.0046(9) -0.0034(8) -0.0079(8)
N1 0.0139(8) 0.0184(8) 0.0369(9) 0.0105(7) -0.0093(7) -0.0031(6)
N2 0.0176(8) 0.0193(8) 0.0293(9) 0.0088(7) -0.0076(6) -0.0057(7)
O1 0.0175(6) 0.0133(6) 0.0106(5) -0.0011(5) 0.0035(5) -0.0003(5)
O2 0.0201(6) 0.0106(6) 0.0164(6) 0.0000(5) 0.0044(5) 0.0001(5)
O3 0.0154(6) 0.0131(6) 0.0099(5) 0.0001(5) -0.0027(4) 0.0000(5)
O4 0.0264(7) 0.0158(6) 0.0235(7) -0.0093(5) -0.0132(6) 0.0076(5)
O5 0.0120(6) 0.0116(6) 0.0215(6) -0.0011(5) -0.0054(5) -0.0002(5)
Sr1 0.01037(7) 0.00732(7) 0.00892(7) 0.00006(6) -0.00075(5) 0.00052(6)

loop_
_atom_type_symbol
_atom_type_description
_atom_type_scat_dispersion_real
_atom_type_scat_dispersion_imag
_atom_type_scat_source
C C 0.0033 0.0016 'International Tables Vol C Tables 4.2.6.8 and 6.1.1.4'
H H 0.0000 0.0000 'International Tables Vol C Tables 4.2.6.8 and 6.1.1.4'
N N 0.0061 0.0033 'International Tables Vol C Tables 4.2.6.8 and 6.1.1.4'
O O 0.0106 0.0060 'International Tables Vol C Tables 4.2.6.8 and 6.1.1.4'
Sr Sr -1.5307 3.2498 'International Tables Vol C Tables 4.2.6.8 and 6.1.1.4'

loop_
_geom_angle_atom_site_label_1
_geom_angle_atom_site_label_2
_geom_angle_atom_site_label_3
_geom_angle
_geom_angle_site_symmetry_1
_geom_angle_site_symmetry_3
_geom_angle_publ_flag
O2 C1 O1 122.44(15) . . ?
O2 C1 C2 119.91(15) . . ?
O1 C1 C2 117.63(15) . . ?
O2 C1 Sr1 60.83(9) . 2_645 ?
O1 C1 Sr1 62.98(9) . 2_645 ?
C2 C1 Sr1 169.32(11) . 2_645 ?
C4 C2 C3 119.77(15) 3_765 . ?
C4 C2 C1 119.94(15) 3_765 . ?
C3 C2 C1 120.27(15) . . ?
C4 C3 C2 120.06(16) . . ?
C4 C3 H3 120.0 . . ?
C2 C3 H3 120.0 . . ?
C3 C4 C2 120.17(16) . 3_765 ?
C3 C4 H4 119.9 . . ?
C2 C4 H4 119.9 3_765 . ?
O4 C5 O3 122.66(15) . . ?
O4 C5 C6 119.49(15) . . ?
O3 C5 C6 117.84(15) . . ?
O4 C5 Sr1 61.24(9) . 2_645 ?
O3 C5 Sr1 61.42(9) . 2_645 ?
C6 C5 Sr1 178.57(11) . 2_645 ?
C7 C6 C8 119.36(15) . 3_766 ?
C7 C6 C5 119.88(15) . . ?
C8 C6 C5 120.72(15) 3_766 . ?
C8 C7 C6 120.24(16) . . ?
C8 C7 H7 119.9 . . ?
C6 C7 H7 119.9 . . ?
C7 C8 C6 120.40(16) . 3_766 ?
C7 C8 H8 119.8 . . ?
C6 C8 H8 119.8 3_766 . ?
O5 C9 N1 125.63(16) . . ?
O5 C9 N2 124.73(16) . . ?
N1 C9 N2 109.65(15) . . ?
N1 C10 C11 102.86(14) . . ?
N1 C10 H10A 111.2 . . ?
C11 C10 H10A 111.2 . . ?
N1 C10 H10B 111.2 . . ?
C11 C10 H10B 111.2 . . ?
H10A C10 H10B 109.1 . . ?
N2 C11 C10 102.61(14) . . ?
N2 C11 H11A 111.2 . . ?
C10 C11 H11A 111.2 . . ?
N2 C11 H11B 111.2 . . ?
C10 C11 H11B 111.2 . . ?
H11A C11 H11B 109.2 . . ?
C9 N1 C10 112.55(15) . . ?
C9 N1 H1 123.7 . . ?
C10 N1 H1 123.7 . . ?
C9 N2 C11 112.32(15) . . ?
C9 N2 H2 123.8 . . ?
C11 N2 H2 123.8 . . ?
C1 O1 Sr1 149.21(11) . . ?
C1 O1 Sr1 91.70(10) . 2_645 ?
Sr1 O1 Sr1 94.34(4) . 2_645 ?
C1 O2 Sr1 94.56(10) . 2_645 ?
C5 O3 Sr1 140.42(11) . . ?
C5 O3 Sr1 93.65(10) . 2_645 ?
Sr1 O3 Sr1 95.48(4) . 2_645 ?
C5 O4 Sr1 93.97(10) . 2_645 ?
C9 O5 Sr1 130.05(11) . . ?
C9 O5 Sr1 133.21(11) . 2_645 ?
Sr1 O5 Sr1 96.57(4) . 2_645 ?
O3 Sr1 O1 70.77(4) . . ?
O3 Sr1 O5 73.35(4) . . ?
O1 Sr1 O5 73.49(4) . . ?
O3 Sr1 O5 86.84(4) . 2_655 ?
O1 Sr1 O5 78.90(4) . 2_655 ?
O5 Sr1 O5 150.03(3) . 2_655 ?
O3 Sr1 O2 77.62(4) . 2_655 ?
O1 Sr1 O2 148.39(4) . 2_655 ?
O5 Sr1 O2 98.30(4) . 2_655 ?
O5 Sr1 O2 99.14(4) 2_655 2_655 ?
O3 Sr1 O4 151.43(4) . 2_655 ?
O1 Sr1 O4 105.36(4) . 2_655 ?
O5 Sr1 O4 78.41(4) . 2_655 ?
O5 Sr1 O4 120.81(4) 2_655 2_655 ?
O2 Sr1 O4 102.60(5) 2_655 2_655 ?
O3 Sr1 O3 155.893(16) . 2_655 ?
O1 Sr1 O3 94.74(4) . 2_655 ?
O5 Sr1 O3 122.06(4) . 2_655 ?
O5 Sr1 O3 71.15(4) 2_655 2_655 ?
O2 Sr1 O3 114.69(4) 2_655 2_655 ?
O4 Sr1 O3 49.71(4) 2_655 2_655 ?
O3 Sr1 O1 115.62(4) . 2_655 ?
O1 Sr1 O1 148.64(3) . 2_655 ?
O5 Sr1 O1 137.66(4) . 2_655 ?
O5 Sr1 O1 71.16(4) 2_655 2_655 ?
O2 Sr1 O1 49.59(4) 2_655 2_655 ?
O4 Sr1 O1 82.88(4) 2_655 2_655 ?
O3 Sr1 O1 67.19(4) 2_655 2_655 ?
O3 Sr1 C1 94.71(4) . 2_655 ?
O1 Sr1 C1 156.92(4) . 2_655 ?
O5 Sr1 C1 120.55(4) . 2_655 ?
O5 Sr1 C1 82.56(4) 2_655 2_655 ?
O2 Sr1 C1 24.61(4) 2_655 2_655 ?
O4 Sr1 C1 95.87(5) 2_655 2_655 ?
O3 Sr1 C1 92.13(4) 2_655 2_655 ?
O1 Sr1 C1 25.32(4) 2_655 2_655 ?
O3 Sr1 C5 170.77(4) . 2_655 ?
O1 Sr1 C5 101.12(4) . 2_655 ?
O5 Sr1 C5 100.44(4) . 2_655 ?
O5 Sr1 C5 96.05(4) 2_655 2_655 ?
O2 Sr1 C5 110.43(4) 2_655 2_655 ?
O4 Sr1 C5 24.79(4) 2_655 2_655 ?
O3 Sr1 C5 24.93(4) 2_655 2_655 ?
O1 Sr1 C5 73.58(4) 2_655 2_655 ?
C1 Sr1 C5 94.35(5) 2_655 2_655 ?
O3 Sr1 Sr1 43.41(3) . 2_645 ?
O1 Sr1 Sr1 44.07(3) . 2_645 ?
O5 Sr1 Sr1 41.91(3) . 2_645 ?
O5 Sr1 Sr1 108.71(3) 2_655 2_645 ?
O2 Sr1 Sr1 110.16(3) 2_655 2_645 ?
O4 Sr1 Sr1 113.81(3) 2_655 2_645 ?
O3 Sr1 Sr1 134.59(3) 2_655 2_645 ?
O1 Sr1 Sr1 157.82(3) 2_655 2_645 ?
C1 Sr1 Sr1 133.27(3) 2_655 2_645 ?
C5 Sr1 Sr1 127.57(3) 2_655 2_645 ?
O3 Sr1 Sr1 123.84(3) . 2_655 ?
O1 Sr1 Sr1 108.07(3) . 2_655 ?
O5 Sr1 Sr1 162.63(3) . 2_655 ?
O5 Sr1 Sr1 41.51(3) 2_655 2_655 ?
O2 Sr1 Sr1 88.85(3) 2_655 2_655 ?
O4 Sr1 Sr1 84.60(3) 2_655 2_655 ?
O3 Sr1 Sr1 41.11(3) 2_655 2_655 ?
O1 Sr1 Sr1 41.59(3) 2_655 2_655 ?
C1 Sr1 Sr1 64.49(3) 2_655 2_655 ?
C5 Sr1 Sr1 62.19(3) 2_655 2_655 ?
Sr1 Sr1 Sr1 148.483(13) 2_645 2_655 ?

loop_
_geom_bond_atom_site_label_1
_geom_bond_atom_site_label_2
_geom_bond_distance
_geom_bond_site_symmetry_2
_geom_bond_publ_flag
C1 O2 1.249(2) . ?
C1 O1 1.279(2) . ?
C1 C2 1.507(2) . ?
C1 Sr1 2.9889(17) 2_645 ?
C2 C4 1.395(2) 3_765 ?
C2 C3 1.397(2) . ?
C3 C4 1.389(2) . ?
C3 H3 0.9500 . ?
C4 H4 0.9500 . ?
C5 O4 1.259(2) . ?
C5 O3 1.265(2) . ?
C5 C6 1.505(2) . ?
C5 Sr1 2.9959(17) 2_645 ?
C6 C7 1.395(2) . ?
C6 C8 1.398(2) 3_766 ?
C7 C8 1.388(2) . ?
C7 H7 0.9500 . ?
C8 H8 0.9500 . ?
C9 O5 1.255(2) . ?
C9 N1 1.331(2) . ?
C9 N2 1.340(2) . ?
C10 N1 1.453(2) . ?
C10 C11 1.542(3) . ?
C10 H10A 0.9900 . ?
C10 H10B 0.9900 . ?
C11 N2 1.456(2) . ?
C11 H11A 0.9900 . ?
C11 H11B 0.9900 . ?
N1 H1 0.8800 . ?
N2 H2 0.8800 . ?
O1 Sr1 2.5420(12) . ?
O1 Sr1 2.6637(13) 2_645 ?
O2 Sr1 2.6180(13) 2_645 ?
O3 Sr1 2.5223(12) . ?
O3 Sr1 2.6363(12) 2_645 ?
O4 Sr1 2.6327(13) 2_645 ?
O5 Sr1 2.5476(13) . ?
O5 Sr1 2.5677(12) 2_645 ?
Sr1 Sr1 3.8186(7) 2_645 ?
Sr1 Sr1 3.8186(7) 2_655 ?

loop_
_geom_torsion_atom_site_label_1
_geom_torsion_atom_site_label_2
_geom_torsion_atom_site_label_3
_geom_torsion_atom_site_label_4
_geom_torsion
_geom_torsion_site_symmetry_1
_geom_torsion_site_symmetry_2
_geom_torsion_site_symmetry_3
_geom_torsion_site_symmetry_4
_geom_torsion_publ_flag
O2 C1 C2 C4 8.1(2) . . . 3_765 ?
O1 C1 C2 C4 -173.31(15) . . . 3_765 ?
Sr1 C1 C2 C4 -82.8(6) 2_645 . . 3_765 ?
O2 C1 C2 C3 -170.69(16) . . . . ?
O1 C1 C2 C3 7.9(2) . . . . ?
Sr1 C1 C2 C3 98.4(6) 2_645 . . . ?
C4 C2 C3 C4 0.3(3) 3_765 . . . ?
C1 C2 C3 C4 179.11(15) . . . . ?
C2 C3 C4 C2 -0.3(3) . . . 3_765 ?
O4 C5 C6 C7 -179.43(17) . . . . ?
O3 C5 C6 C7 1.6(2) . . . . ?
O4 C5 C6 C8 2.9(3) . . . 3_766 ?
O3 C5 C6 C8 -176.01(16) . . . 3_766 ?
C8 C6 C7 C8 0.8(3) 3_766 . . . ?
C5 C6 C7 C8 -176.90(17) . . . . ?
C6 C7 C8 C6 -0.8(3) . . . 3_766 ?
N1 C10 C11 N2 1.0(2) . . . . ?
O5 C9 N1 C10 179.83(17) . . . . ?
N2 C9 N1 C10 -0.6(2) . . . . ?
C11 C10 N1 C9 -0.3(2) . . . . ?
O5 C9 N2 C11 -179.11(17) . . . . ?
N1 C9 N2 C11 1.3(2) . . . . ?
C10 C11 N2 C9 -1.4(2) . . . . ?
O2 C1 O1 Sr1 -114.9(2) . . . . ?
C2 C1 O1 Sr1 66.6(3) . . . . ?
Sr1 C1 O1 Sr1 -101.4(2) 2_645 . . . ?
O2 C1 O1 Sr1 -13.45(16) . . . 2_645 ?
C2 C1 O1 Sr1 168.00(12) . . . 2_645 ?
O1 C1 O2 Sr1 13.73(17) . . . 2_645 ?
C2 C1 O2 Sr1 -167.75(13) . . . 2_645 ?
O4 C5 O3 Sr1 -103.4(2) . . . . ?
C6 C5 O3 Sr1 75.5(2) . . . . ?
Sr1 C5 O3 Sr1 -103.14(15) 2_645 . . . ?
O4 C5 O3 Sr1 -0.31(18) . . . 2_645 ?
C6 C5 O3 Sr1 178.61(13) . . . 2_645 ?
O3 C5 O4 Sr1 0.31(18) . . . 2_645 ?
C6 C5 O4 Sr1 -178.59(14) . . . 2_645 ?
N1 C9 O5 Sr1 38.3(3) . . . . ?
N2 C9 O5 Sr1 -141.26(15) . . . . ?
N1 C9 O5 Sr1 -147.58(15) . . . 2_645 ?
N2 C9 O5 Sr1 32.9(3) . . . 2_645 ?
